data_2214490
loop_
_publ_author_name
'Butcher, Ray J.'
'Jasinski, Jerry P.'
'Narayana, B.'
'Mayekar, Anil N.'
'Yathirajan, H. S.'

_publ_section_title
;
 (2<i>E</i>)-3-(Biphenyl-4-yl)-1-(quinolin-2-yl)prop-2-en-1-one
;
_journal_coeditor_code AT2342
_journal_issue 8
_journal_name_full 'Acta Crystallographica Section E'
_journal_page_first o3546
_journal_page_last o3546
_journal_paper_doi 10.1107/S1600536807034721
_journal_volume 63
_journal_year 2007
_chemical_formula_iupac 'C24 H17 N O'
_chemical_formula_moiety 'C24 H17 N O'
_chemical_formula_sum 'C24 H17 N O'
_chemical_formula_weight 335.39
_chemical_name_systematic
;
(2E)-3-(Biphenyl-4-yl)-1-(quinolin-2-yl)prop-2-en-1-one
;
_space_group_IT_number 2
_symmetry_cell_setting triclinic
_symmetry_space_group_name_Hall '-P 1'
_symmetry_space_group_name_H-M 'P -1'
_atom_sites_solution_hydrogens geom
_atom_sites_solution_primary direct
_atom_sites_solution_secondary difmap
_cell_angle_alpha 109.401(12)
_cell_angle_beta 92.981(13)
_cell_angle_gamma 102.967(15)
_cell_formula_units_Z 2
_cell_length_a 5.9808(12)
_cell_length_b 11.9617(18)
_cell_length_c 13.2239(16)
_cell_measurement_reflns_used 5911
_cell_measurement_temperature 203
_cell_measurement_theta_max 32.4156
_cell_measurement_theta_min 4.6315
_cell_volume 861.3(3)
_computing_cell_refinement CrysAlisPro
_computing_data_collection 'CrysAlisPro (Oxford Diffraction, 2007)'
_computing_data_reduction CrysAlisPro
_computing_molecular_graphics 'ORTEP-3 (Farrugia, 1997)'
_computing_publication_material 'WinGX (Farrugia, 1999)'
_computing_structure_refinement 'SHELXL97 (Sheldrick, 1997)'
_computing_structure_solution 'SHELXS97 (Sheldrick, 1997)'
_diffrn_ambient_temperature 203
_diffrn_detector_area_resol_mean 10.5081
_diffrn_measured_fraction_theta_full 0.991
_diffrn_measured_fraction_theta_max 0.909
_diffrn_measurement_device_type 'Oxford Diffraction Gemini R'
_diffrn_measurement_method '\f and \w'
_diffrn_radiation_monochromator graphite
_diffrn_radiation_source 'fine-focus sealed tube'
_diffrn_radiation_type MoK\a
_diffrn_radiation_wavelength 0.71073
_diffrn_reflns_av_R_equivalents 0.0226
_diffrn_reflns_av_sigmaI/netI 0.0471
_diffrn_reflns_limit_h_max 7
_diffrn_reflns_limit_h_min -8
_diffrn_reflns_limit_k_max 17
_diffrn_reflns_limit_k_min -17
_diffrn_reflns_limit_l_max 17
_diffrn_reflns_limit_l_min -19
_diffrn_reflns_number 12993
_diffrn_reflns_theta_full 25.00
_diffrn_reflns_theta_max 32.49
_diffrn_reflns_theta_min 4.63
_diffrn_standards_decay_% 0
_diffrn_standards_number 0
_exptl_absorpt_coefficient_mu 0.079
_exptl_absorpt_correction_T_max 1.00000
_exptl_absorpt_correction_T_min 0.92165
_exptl_absorpt_correction_type multi-scan
_exptl_absorpt_process_details '(DENZO/SCALEPACK; Otwinowski & Minor, 1997)'
_exptl_crystal_colour colourless
_exptl_crystal_density_diffrn 1.293
_exptl_crystal_density_method 'not measured'
_exptl_crystal_description plate
_exptl_crystal_F_000 352
_exptl_crystal_size_max 0.57
_exptl_crystal_size_mid 0.43
_exptl_crystal_size_min 0.19
_refine_diff_density_max 0.276
_refine_diff_density_min -0.297
_refine_ls_extinction_method none
_refine_ls_goodness_of_fit_ref 1.042
_refine_ls_hydrogen_treatment constr
_refine_ls_matrix_type full
_refine_ls_number_parameters 235
_refine_ls_number_reflns 5643
_refine_ls_number_restraints 0
_refine_ls_restrained_S_all 1.042
_refine_ls_R_factor_all 0.0732
_refine_ls_R_factor_gt 0.0473
_refine_ls_shift/su_max 0.001
_refine_ls_shift/su_mean 0.000
_refine_ls_structure_factor_coef Fsqd
_refine_ls_weighting_details 'calc w=1/[\s^2^(Fo^2^)+(0.0888P)^2^] where P=(Fo^2^+2Fc^2^)/3'
_refine_ls_weighting_scheme calc
_refine_ls_wR_factor_gt 0.1292
_refine_ls_wR_factor_ref 0.1484
_reflns_number_gt 3561
_reflns_number_total 5643
_reflns_threshold_expression I>2sigma(I)
_cod_data_source_file at2342.cif
_cod_data_source_block I
_cod_database_code 2214490
_cod_database_fobs_code 2214490

loop_
_symmetry_equiv_pos_as_xyz
'x, y, z'
'-x, -y, -z'

loop_
_atom_site_type_symbol
_atom_site_label
_atom_site_fract_x
_atom_site_fract_y
_atom_site_fract_z
_atom_site_U_iso_or_equiv
_atom_site_adp_type
_atom_site_calc_flag
_atom_site_refinement_flags
_atom_site_occupancy
O O -0.19597(14) 0.61552(7) 0.49028(7) 0.0421(2) Uani d . 1
N N 0.24910(15) 0.59911(7) 0.32703(7) 0.0276(2) Uani d . 1
C C1 0.14418(18) 0.64559(9) 0.41063(8) 0.0258(2) Uani d . 1
C C2 0.2344(2) 0.76334(9) 0.49132(9) 0.0325(2) Uani d . 1
H H2A 0.1537 0.7920 0.5497 0.039 Uiso calc R 1
C C3 0.4399(2) 0.83407(10) 0.48259(9) 0.0353(3) Uani d . 1
H H3A 0.5034 0.9119 0.5357 0.042 Uiso calc R 1
C C4 0.55752(19) 0.79045(9) 0.39372(9) 0.0315(2) Uani d . 1
C C5 0.7716(2) 0.85790(11) 0.37748(11) 0.0417(3) Uani d . 1
H H5A 0.8394 0.9377 0.4265 0.050 Uiso calc R 1
C C6 0.8798(2) 0.80849(12) 0.29189(11) 0.0440(3) Uani d . 1
H H6A 1.0218 0.8543 0.2825 0.053 Uiso calc R 1
C C7 0.7806(2) 0.68917(11) 0.21717(10) 0.0399(3) Uani d . 1
H H7A 0.8573 0.6558 0.1586 0.048 Uiso calc R 1
C C8 0.5735(2) 0.62167(11) 0.22940(9) 0.0345(3) Uani d . 1
H H8A 0.5086 0.5424 0.1789 0.041 Uiso calc R 1
C C9 0.45601(18) 0.67022(9) 0.31745(8) 0.0279(2) Uani d . 1
C C10 -0.08621(19) 0.56987(9) 0.41909(8) 0.0279(2) Uani d . 1
C C11 -0.17124(19) 0.44328(9) 0.34193(8) 0.0283(2) Uani d . 1
H H11A -0.0762 0.4093 0.2923 0.034 Uiso calc R 1
C C12 -0.38345(18) 0.37616(9) 0.34197(8) 0.0272(2) Uani d . 1
H H12A -0.4748 0.4151 0.3908 0.033 Uiso calc R 1
C C13 -0.48699(17) 0.24784(9) 0.27318(8) 0.0245(2) Uani d . 1
C C14 -0.36185(18) 0.17609(9) 0.20453(9) 0.0305(2) Uani d . 1
H H14A -0.2070 0.2110 0.2001 0.037 Uiso calc R 1
C C15 -0.46337(18) 0.05480(9) 0.14335(9) 0.0307(2) Uani d . 1
H H15A -0.3751 0.0082 0.0987 0.037 Uiso calc R 1
C C16 -0.69470(17) -0.00094(8) 0.14600(8) 0.0248(2) Uani d . 1
C C17 -0.82021(18) 0.07111(9) 0.21369(8) 0.0276(2) Uani d . 1
H H17A -0.9764 0.0368 0.2165 0.033 Uiso calc R 1
C C18 -0.71725(18) 0.19243(9) 0.27675(8) 0.0288(2) Uani d . 1
H H18A -0.8041 0.2385 0.3229 0.035 Uiso calc R 1
C C19 -0.79925(18) -0.13074(9) 0.07668(8) 0.0258(2) Uani d . 1
C C20 -0.6782(2) -0.22039(9) 0.06761(9) 0.0330(2) Uani d . 1
H H20A -0.5313 -0.1987 0.1082 0.040 Uiso calc R 1
C C21 -0.7720(2) -0.34030(10) -0.00032(10) 0.0381(3) Uani d . 1
H H21A -0.6892 -0.3995 -0.0047 0.046 Uiso calc R 1
C C22 -0.9867(2) -0.37409(10) -0.06192(9) 0.0368(3) Uani d . 1
H H22A -1.0477 -0.4553 -0.1095 0.044 Uiso calc R 1
C C23 -1.1119(2) -0.28698(10) -0.05302(9) 0.0344(2) Uani d . 1
H H23A -1.2593 -0.3095 -0.0933 0.041 Uiso calc R 1
C C24 -1.01799(19) -0.16680(9) 0.01560(9) 0.0304(2) Uani d . 1
H H24A -1.1032 -0.1083 0.0212 0.036 Uiso calc R 1

loop_
_atom_site_aniso_label
_atom_site_aniso_U_11
_atom_site_aniso_U_22
_atom_site_aniso_U_33
_atom_site_aniso_U_12
_atom_site_aniso_U_13
_atom_site_aniso_U_23
O 0.0385(5) 0.0370(4) 0.0374(5) 0.0026(4) 0.0143(4) -0.0006(4)
N 0.0268(5) 0.0251(4) 0.0284(4) 0.0029(4) 0.0031(3) 0.0090(3)
C1 0.0279(5) 0.0221(5) 0.0249(5) 0.0036(4) 0.0000(4) 0.0077(4)
C2 0.0395(6) 0.0263(5) 0.0265(5) 0.0051(5) 0.0028(4) 0.0050(4)
C3 0.0388(6) 0.0238(5) 0.0345(6) -0.0006(5) -0.0040(5) 0.0059(4)
C4 0.0299(6) 0.0278(5) 0.0349(6) 0.0022(4) -0.0028(4) 0.0132(4)
C5 0.0358(7) 0.0335(6) 0.0503(7) -0.0036(5) -0.0038(5) 0.0172(5)
C6 0.0304(6) 0.0491(7) 0.0580(8) 0.0000(5) 0.0037(6) 0.0328(6)
C7 0.0344(6) 0.0506(7) 0.0440(7) 0.0121(5) 0.0113(5) 0.0269(6)
C8 0.0342(6) 0.0367(6) 0.0339(6) 0.0085(5) 0.0056(5) 0.0143(5)
C9 0.0265(5) 0.0272(5) 0.0302(5) 0.0030(4) 0.0008(4) 0.0134(4)
C10 0.0294(5) 0.0258(5) 0.0259(5) 0.0042(4) 0.0039(4) 0.0074(4)
C11 0.0309(6) 0.0249(5) 0.0259(5) 0.0049(4) 0.0064(4) 0.0060(4)
C12 0.0286(5) 0.0256(5) 0.0246(5) 0.0056(4) 0.0050(4) 0.0061(4)
C13 0.0238(5) 0.0241(4) 0.0251(5) 0.0057(4) 0.0039(4) 0.0081(4)
C14 0.0223(5) 0.0297(5) 0.0345(6) 0.0037(4) 0.0070(4) 0.0062(4)
C15 0.0253(5) 0.0281(5) 0.0349(5) 0.0080(4) 0.0102(4) 0.0048(4)
C16 0.0247(5) 0.0221(4) 0.0266(5) 0.0047(4) 0.0048(4) 0.0082(4)
C17 0.0222(5) 0.0262(5) 0.0311(5) 0.0040(4) 0.0069(4) 0.0069(4)
C18 0.0261(5) 0.0278(5) 0.0300(5) 0.0085(4) 0.0085(4) 0.0051(4)
C19 0.0251(5) 0.0240(5) 0.0270(5) 0.0046(4) 0.0063(4) 0.0079(4)
C20 0.0295(6) 0.0280(5) 0.0402(6) 0.0076(4) 0.0029(5) 0.0104(5)
C21 0.0422(7) 0.0265(5) 0.0442(7) 0.0107(5) 0.0092(5) 0.0088(5)
C22 0.0457(7) 0.0244(5) 0.0325(6) 0.0013(5) 0.0065(5) 0.0049(4)
C23 0.0317(6) 0.0328(5) 0.0321(6) -0.0004(5) 0.0012(4) 0.0093(4)
C24 0.0293(6) 0.0285(5) 0.0328(5) 0.0073(4) 0.0052(4) 0.0100(4)

loop_
_atom_type_symbol
_atom_type_description
_atom_type_scat_dispersion_real
_atom_type_scat_dispersion_imag
_atom_type_scat_source
C C 0.0033 0.0016 'International Tables Vol C Tables 4.2.6.8 and 6.1.1.4'
H H 0.0000 0.0000 'International Tables Vol C Tables 4.2.6.8 and 6.1.1.4'
N N 0.0061 0.0033 'International Tables Vol C Tables 4.2.6.8 and 6.1.1.4'
O O 0.0106 0.0060 'International Tables Vol C Tables 4.2.6.8 and 6.1.1.4'

loop_
_geom_angle_atom_site_label_1
_geom_angle_atom_site_label_2
_geom_angle_atom_site_label_3
_geom_angle
C1 N C9 117.67(9)
N C1 C2 123.87(10)
N C1 C10 117.76(9)
C2 C1 C10 118.36(9)
C3 C2 C1 118.77(10)
C3 C2 H2A 120.6
C1 C2 H2A 120.6
C2 C3 C4 119.95(10)
C2 C3 H3A 120.0
C4 C3 H3A 120.0
C3 C4 C5 123.93(10)
C3 C4 C9 117.45(10)
C5 C4 C9 118.61(11)
C6 C5 C4 120.86(11)
C6 C5 H5A 119.6
C4 C5 H5A 119.6
C5 C6 C7 120.50(11)
C5 C6 H6A 119.8
C7 C6 H6A 119.8
C8 C7 C6 120.43(11)
C8 C7 H7A 119.8
C6 C7 H7A 119.8
C7 C8 C9 120.60(11)
C7 C8 H8A 119.7
C9 C8 H8A 119.7
N C9 C8 118.72(10)
N C9 C4 122.27(10)
C8 C9 C4 119.01(10)
O C10 C11 122.40(10)
O C10 C1 118.77(9)
C11 C10 C1 118.83(9)
C12 C11 C10 120.39(9)
C12 C11 H11A 119.8
C10 C11 H11A 119.8
C11 C12 C13 126.36(9)
C11 C12 H12A 116.8
C13 C12 H12A 116.8
C18 C13 C14 117.74(9)
C18 C13 C12 119.83(9)
C14 C13 C12 122.41(9)
C15 C14 C13 120.71(10)
C15 C14 H14A 119.6
C13 C14 H14A 119.6
C14 C15 C16 121.78(9)
C14 C15 H15A 119.1
C16 C15 H15A 119.1
C17 C16 C15 117.47(9)
C17 C16 C19 122.43(9)
C15 C16 C19 120.08(9)
C18 C17 C16 120.84(9)
C18 C17 H17A 119.6
C16 C17 H17A 119.6
C17 C18 C13 121.44(9)
C17 C18 H18A 119.3
C13 C18 H18A 119.3
C24 C19 C20 117.87(9)
C24 C19 C16 121.22(9)
C20 C19 C16 120.88(9)
C21 C20 C19 120.80(10)
C21 C20 H20A 119.6
C19 C20 H20A 119.6
C20 C21 C22 120.66(10)
C20 C21 H21A 119.7
C22 C21 H21A 119.7
C21 C22 C23 119.56(10)
C21 C22 H22A 120.2
C23 C22 H22A 120.2
C24 C23 C22 119.70(11)
C24 C23 H23A 120.2
C22 C23 H23A 120.2
C23 C24 C19 121.39(10)
C23 C24 H24A 119.3
C19 C24 H24A 119.3

loop_
_geom_bond_atom_site_label_1
_geom_bond_atom_site_label_2
_geom_bond_distance
O C10 1.2243(13)
N C1 1.3211(13)
N C9 1.3735(13)
C1 C2 1.4192(14)
C1 C10 1.5016(15)
C2 C3 1.3612(16)
C2 H2A 0.9400
C3 C4 1.4113(17)
C3 H3A 0.9400
C4 C5 1.4200(16)
C4 C9 1.4265(15)
C5 C6 1.3613(19)
C5 H5A 0.9400
C6 C7 1.4098(18)
C6 H6A 0.9400
C7 C8 1.3676(16)
C7 H7A 0.9400
C8 C9 1.4165(15)
C8 H8A 0.9400
C10 C11 1.4719(14)
C11 C12 1.3410(14)
C11 H11A 0.9400
C12 C13 1.4677(14)
C12 H12A 0.9400
C13 C18 1.3985(14)
C13 C14 1.4008(14)
C14 C15 1.3791(15)
C14 H14A 0.9400
C15 C16 1.4024(14)
C15 H15A 0.9400
C16 C17 1.3983(14)
C16 C19 1.4836(14)
C17 C18 1.3865(14)
C17 H17A 0.9400
C18 H18A 0.9400
C19 C24 1.3983(15)
C19 C20 1.4003(14)
C20 C21 1.3819(15)
C20 H20A 0.9400
C21 C22 1.3842(17)
C21 H21A 0.9400
C22 C23 1.3918(17)
C22 H22A 0.9400
C23 C24 1.3869(15)
C23 H23A 0.9400
C24 H24A 0.9400

loop_
_geom_hbond_atom_site_label_D
_geom_hbond_atom_site_label_H
_geom_hbond_atom_site_label_A
_geom_hbond_site_symmetry_A
_geom_hbond_distance_DH
_geom_hbond_distance_HA
_geom_hbond_distance_DA
_geom_hbond_angle_DHA
C18 H18A O 2_466 0.94 2.51 3.3222(13) 145.1

loop_
_geom_torsion_atom_site_label_1
_geom_torsion_atom_site_label_2
_geom_torsion_atom_site_label_3
_geom_torsion_atom_site_label_4
_geom_torsion
C9 N C1 C2 -0.94(15)
C9 N C1 C10 177.83(8)
N C1 C2 C3 0.65(16)
C10 C1 C2 C3 -178.11(9)
C1 C2 C3 C4 0.80(16)
C2 C3 C4 C5 179.59(10)
C2 C3 C4 C9 -1.80(15)
C3 C4 C5 C6 177.65(11)
C9 C4 C5 C6 -0.95(16)
C4 C5 C6 C7 0.30(18)
C5 C6 C7 C8 0.33(17)
C6 C7 C8 C9 -0.28(16)
C1 N C9 C8 179.06(9)
C1 N C9 C4 -0.18(14)
C7 C8 C9 N -179.65(9)
C7 C8 C9 C4 -0.38(15)
C3 C4 C9 N 1.53(15)
C5 C4 C9 N -179.78(9)
C3 C4 C9 C8 -177.71(9)
C5 C4 C9 C8 0.98(15)
N C1 C10 O -173.47(9)
C2 C1 C10 O 5.37(15)
N C1 C10 C11 6.87(14)
C2 C1 C10 C11 -174.29(9)
O C10 C11 C12 5.32(16)
C1 C10 C11 C12 -175.04(9)
C10 C11 C12 C13 -177.31(9)
C11 C12 C13 C18 -175.30(10)
C11 C12 C13 C14 6.16(16)
C18 C13 C14 C15 -0.39(15)
C12 C13 C14 C15 178.18(10)
C13 C14 C15 C16 0.90(16)
C14 C15 C16 C17 -0.21(15)
C14 C15 C16 C19 178.34(9)
C15 C16 C17 C18 -0.98(14)
C19 C16 C17 C18 -179.49(9)
C16 C17 C18 C13 1.51(16)
C14 C13 C18 C17 -0.80(15)
C12 C13 C18 C17 -179.40(9)
C17 C16 C19 C24 44.88(14)
C15 C16 C19 C24 -133.59(10)
C17 C16 C19 C20 -137.29(11)
C15 C16 C19 C20 44.24(14)
C24 C19 C20 C21 0.50(15)
C16 C19 C20 C21 -177.40(10)
C19 C20 C21 C22 0.79(17)
C20 C21 C22 C23 -1.76(18)
C21 C22 C23 C24 1.41(17)
C22 C23 C24 C19 -0.11(16)
C20 C19 C24 C23 -0.84(15)
C16 C19 C24 C23 177.06(9)

loop_
_cod_related_entry_id
_cod_related_entry_database
_cod_related_entry_code
1 ChemSpider 30655281
